data_4026843
loop_
_publ_author_name
'Bharat Kumar'
'Christoph E. Strasser'
'Benjamin T. King'

_publ_section_title
;
 t-Butyl Biphenylation of o-Dibromoarenes: A Route to Soluble Polycyclic
 Aromatic Hydrocarbons
;
_journal_name_full 'Journal of Organic Chemistry'
_journal_page_first 311
_journal_page_last 316
_journal_paper_doi 10.1021/jo2019587
_journal_volume 77
_journal_year 2012
_chemical_formula_moiety 'C64 H70, C4 H10 O'
_chemical_formula_sum 'C68 H80 O'
_chemical_formula_weight 913.36
_chemical_name_systematic
; 
 ? 
;
_space_group_IT_number 14
_symmetry_cell_setting monoclinic
_symmetry_Int_Tables_number 14
_symmetry_space_group_name_Hall '-P 2ybc'
_symmetry_space_group_name_H-M 'P 1 21/c 1'
_atom_sites_solution_hydrogens geom
_atom_sites_solution_primary direct
_atom_sites_solution_secondary difmap
_audit_creation_method SHELXL-97
_cell_angle_alpha 90.00
_cell_angle_beta 96.591(1)
_cell_angle_gamma 90.00
_cell_formula_units_Z 4
_cell_length_a 10.3497(1)
_cell_length_b 18.0455(2)
_cell_length_c 28.4735(3)
_cell_measurement_reflns_used 9991
_cell_measurement_temperature 100(2)
_cell_measurement_theta_max 25.949
_cell_measurement_theta_min 4.467
_cell_volume 5282.72(10)
_computing_cell_refinement SAINT
_computing_data_collection 'SAINT (Bruker, 2002)'
_computing_data_reduction SAINT
_computing_structure_refinement 'SHELXL-97 (Sheldrick, 2008)'
_computing_structure_solution 'SHELXS-97 (Sheldrick, 2008)'
_diffrn_ambient_temperature 100(2)
_diffrn_measured_fraction_theta_full 1.000
_diffrn_measured_fraction_theta_max 0.999
_diffrn_measurement_device_type 'Bruker APEX CCD area-detector'
_diffrn_measurement_method '\f- and \w-scans'
_diffrn_radiation_monochromator graphite
_diffrn_radiation_source 'fine-focus sealed tube'
_diffrn_radiation_type MoK\a
_diffrn_radiation_wavelength 0.71073
_diffrn_reflns_av_R_equivalents 0.0571
_diffrn_reflns_av_sigmaI/netI 0.0434
_diffrn_reflns_limit_h_max 12
_diffrn_reflns_limit_h_min -12
_diffrn_reflns_limit_k_max 22
_diffrn_reflns_limit_k_min -22
_diffrn_reflns_limit_l_max 35
_diffrn_reflns_limit_l_min -35
_diffrn_reflns_number 91073
_diffrn_reflns_theta_full 26.00
_diffrn_reflns_theta_max 26.07
_diffrn_reflns_theta_min 1.34
_exptl_absorpt_coefficient_mu 0.065
_exptl_absorpt_correction_T_max 0.996
_exptl_absorpt_correction_T_min 0.869
_exptl_absorpt_correction_type multi-scan
_exptl_absorpt_process_details 'SADABS (Bruker, 2002)'
_exptl_crystal_colour 'light yellow'
_exptl_crystal_density_diffrn 1.148
_exptl_crystal_description plate
_exptl_crystal_F_000 1984
_exptl_crystal_size_max 0.22
_exptl_crystal_size_mid 0.17
_exptl_crystal_size_min 0.06
_refine_diff_density_max 0.485
_refine_diff_density_min -0.407
_refine_diff_density_rms 0.059
_refine_ls_extinction_method none
_refine_ls_goodness_of_fit_ref 1.124
_refine_ls_hydrogen_treatment constr
_refine_ls_matrix_type full
_refine_ls_number_parameters 642
_refine_ls_number_reflns 10447
_refine_ls_number_restraints 0
_refine_ls_restrained_S_all 1.124
_refine_ls_R_factor_all 0.1079
_refine_ls_R_factor_gt 0.0684
_refine_ls_shift/su_max 0.000
_refine_ls_shift/su_mean 0.000
_refine_ls_structure_factor_coef Fsqd
_refine_ls_weighting_details 'calc w=1/[\s^2^(Fo^2^)+(0.1167P)^2^+0.8549P] where P=(Fo^2^+2Fc^2^)/3'
_refine_ls_weighting_scheme calc
_refine_ls_wR_factor_gt 0.1909
_refine_ls_wR_factor_ref 0.2147
_reflns_number_gt 6899
_reflns_number_total 10447
_reflns_threshold_expression I>2\s(I)
_cod_data_source_file jo2019587_si_002.cif
_cod_data_source_block Compound-XII
_cod_original_sg_symbol_H-M 'P 21/c'
_cod_database_code 4026843

loop_
_symmetry_equiv_pos_as_xyz
'x, y, z'
'-x, y+1/2, -z+1/2'
'-x, -y, -z'
'x, -y-1/2, z-1/2'

loop_
_atom_site_label
_atom_site_type_symbol
_atom_site_fract_x
_atom_site_fract_y
_atom_site_fract_z
_atom_site_U_iso_or_equiv
_atom_site_adp_type
_atom_site_occupancy
_atom_site_symmetry_multiplicity
_atom_site_calc_flag
_atom_site_refinement_flags
C1 C 0.2609(2) 0.14107(11) 0.14341(7) 0.0204(5) Uani 1 1 d .
H1 H 0.2924 0.1799 0.1253 0.025 Uiso 1 1 calc R
C4 C 0.1381(2) -0.13464(12) 0.16220(8) 0.0240(5) Uani 1 1 d .
H4 H 0.1931 -0.1029 0.1467 0.029 Uiso 1 1 calc R
C18 C 0.5401(2) 0.39248(12) 0.28363(8) 0.0282(5) Uani 1 1 d .
H18 H 0.6023 0.4215 0.2698 0.034 Uiso 1 1 calc R
C3 C 0.1406(2) 0.02874(12) 0.14677(7) 0.0218(5) Uani 1 1 d .
H3 H 0.0905 -0.0098 0.1310 0.026 Uiso 1 1 calc R
C14 C 0.3519(2) 0.14544(12) 0.34197(7) 0.0217(5) Uani 1 1 d .
H14 H 0.4013 0.1843 0.3578 0.026 Uiso 1 1 calc R
C22 C 0.5169(2) 0.21875(12) 0.14957(7) 0.0225(5) Uani 1 1 d .
H22 H 0.4798 0.1758 0.1342 0.027 Uiso 1 1 calc R
C2 C 0.1795(2) 0.08775(12) 0.12035(7) 0.0212(5) Uani 1 1 d .
C21 C 0.6096(2) 0.25735(12) 0.12832(8) 0.0252(5) Uani 1 1 d .
C15 C 0.3621(2) 0.30906(12) 0.32535(7) 0.0228(5) Uani 1 1 d .
H15 H 0.2996 0.2807 0.3395 0.027 Uiso 1 1 calc R
C16 C 0.3974(2) 0.37749(12) 0.34433(8) 0.0246(5) Uani 1 1 d .
C12 C 0.2317(2) 0.03291(12) 0.34523(7) 0.0223(5) Uani 1 1 d .
H12 H 0.1999 -0.0060 0.3633 0.027 Uiso 1 1 calc R
C13 C 0.3108(2) 0.08674(12) 0.36840(7) 0.0219(5) Uani 1 1 d .
C10 C -0.0983(2) -0.09437(13) 0.36258(8) 0.0281(5) Uani 1 1 d .
C5 C 0.1107(2) -0.20421(12) 0.14321(8) 0.0267(5) Uani 1 1 d .
C7 C -0.0152(2) -0.22779(13) 0.20801(8) 0.0313(6) Uani 1 1 d .
H7 H -0.0687 -0.2605 0.2234 0.038 Uiso 1 1 calc R
C20 C 0.6674(2) 0.31885(13) 0.15255(8) 0.0321(6) Uani 1 1 d .
H20 H 0.7310 0.3469 0.1388 0.039 Uiso 1 1 calc R
C11 C -0.0175(2) -0.04982(12) 0.33894(8) 0.0250(5) Uani 1 1 d .
H11 H 0.0076 -0.0029 0.3521 0.030 Uiso 1 1 calc R
C17 C 0.4922(2) 0.41749(13) 0.32350(8) 0.0296(6) Uani 1 1 d .
H17 H 0.5238 0.4628 0.3374 0.036 Uiso 1 1 calc R
C8 C -0.1033(2) -0.18127(14) 0.29802(9) 0.0337(6) Uani 1 1 d .
H8 H -0.1356 -0.2264 0.2840 0.040 Uiso 1 1 calc R
C6 C 0.0294(2) -0.25002(13) 0.16677(8) 0.0315(6) Uani 1 1 d .
H6 H 0.0050 -0.2972 0.1539 0.038 Uiso 1 1 calc R
C19 C 0.6334(2) 0.33889(13) 0.19561(8) 0.0312(6) Uani 1 1 d .
H19 H 0.6763 0.3798 0.2116 0.037 Uiso 1 1 calc R
C9 C -0.1385(3) -0.16132(14) 0.34114(9) 0.0355(6) Uani 1 1 d .
H9 H -0.1915 -0.1938 0.3569 0.043 Uiso 1 1 calc R
C24 C 0.24157(19) 0.08435(11) 0.21912(7) 0.0171(4) Uani 1 1 d .
C35 C 0.4150(2) 0.27942(12) 0.28572(7) 0.0212(5) Uani 1 1 d .
C23 C 0.2979(2) 0.13950(11) 0.19220(7) 0.0184(5) Uani 1 1 d .
C37 C 0.5371(2) 0.30114(12) 0.21733(7) 0.0225(5) Uani 1 1 d .
C28 C -0.0211(2) -0.13698(12) 0.27393(8) 0.0252(5) Uani 1 1 d .
C39 C 0.3810(2) 0.19662(11) 0.21695(7) 0.0193(5) Uani 1 1 d .
C25 C 0.1725(2) 0.02398(11) 0.19570(7) 0.0197(5) Uani 1 1 d .
C33 C 0.2542(2) 0.08878(11) 0.26928(7) 0.0186(5) Uani 1 1 d .
C32 C 0.1970(2) 0.03381(11) 0.29608(7) 0.0197(5) Uani 1 1 d .
C36 C 0.4990(2) 0.32432(12) 0.26252(8) 0.0225(5) Uani 1 1 d .
C34 C 0.3226(2) 0.14884(11) 0.29274(7) 0.0188(5) Uani 1 1 d .
C38 C 0.4743(2) 0.24012(11) 0.19321(7) 0.0207(5) Uani 1 1 d .
C31 C 0.1248(2) -0.03594(11) 0.22385(7) 0.0200(5) Uani 1 1 d .
C29 C 0.0291(2) -0.07107(12) 0.29604(8) 0.0223(5) Uani 1 1 d .
C27 C 0.0159(2) -0.15792(12) 0.22827(8) 0.0240(5) Uani 1 1 d .
C40 C 0.3729(2) 0.20833(11) 0.26453(7) 0.0194(5) Uani 1 1 d .
C30 C 0.1164(2) -0.02427(11) 0.27162(7) 0.0207(5) Uani 1 1 d .
C26 C 0.0890(2) -0.10813(11) 0.20328(7) 0.0215(5) Uani 1 1 d .
C61 C 0.6514(2) 0.23538(13) 0.08023(8) 0.0286(5) Uani 1 1 d .
C41 C 0.1399(2) 0.09226(12) 0.06657(8) 0.0249(5) Uani 1 1 d .
C53 C 0.3546(2) 0.08275(13) 0.42212(8) 0.0273(5) Uani 1 1 d .
C44 C 0.0025(2) 0.06011(15) 0.05379(8) 0.0357(6) Uani 1 1 d .
H44A H -0.0582 0.0844 0.0729 0.054 Uiso 1 1 calc R
H44B H 0.0038 0.0067 0.0602 0.054 Uiso 1 1 calc R
H44C H -0.0256 0.0687 0.0202 0.054 Uiso 1 1 calc R
C42 C 0.1392(3) 0.17211(13) 0.04868(8) 0.0363(6) Uani 1 1 d .
H42A H 0.2286 0.1907 0.0508 0.055 Uiso 1 1 calc R
H42B H 0.0884 0.2031 0.0680 0.055 Uiso 1 1 calc R
H42C H 0.1000 0.1737 0.0157 0.055 Uiso 1 1 calc R
C49 C -0.1401(2) -0.07333(13) 0.41058(8) 0.0317(6) Uani 1 1 d .
C45 C 0.1719(3) -0.23184(13) 0.10020(9) 0.0341(6) Uani 1 1 d .
C57 C 0.3314(2) 0.41342(14) 0.38420(9) 0.0330(6) Uani 1 1 d .
C51 C -0.2796(3) -0.10116(16) 0.41489(10) 0.0438(7) Uani 1 1 d .
H51A H -0.3085 -0.0823 0.4442 0.066 Uiso 1 1 calc R
H51B H -0.2803 -0.1555 0.4153 0.066 Uiso 1 1 calc R
H51C H -0.3385 -0.0834 0.3878 0.066 Uiso 1 1 calc R
C43 C 0.2360(3) 0.04663(14) 0.04164(8) 0.0355(6) Uani 1 1 d .
H43A H 0.2116 0.0489 0.0074 0.053 Uiso 1 1 calc R
H43B H 0.2342 -0.0050 0.0522 0.053 Uiso 1 1 calc R
H43C H 0.3238 0.0667 0.0493 0.053 Uiso 1 1 calc R
C48 C 0.0770(3) -0.28015(17) 0.06827(10) 0.0535(8) Uani 1 1 d .
H48A H 0.1165 -0.2937 0.0398 0.080 Uiso 1 1 calc R
H48B H -0.0035 -0.2525 0.0592 0.080 Uiso 1 1 calc R
H48C H 0.0573 -0.3252 0.0853 0.080 Uiso 1 1 calc R
C52 C -0.0461(3) -0.11009(15) 0.44977(9) 0.0420(7) Uani 1 1 d .
H52A H 0.0426 -0.0925 0.4476 0.063 Uiso 1 1 calc R
H52B H -0.0493 -0.1640 0.4458 0.063 Uiso 1 1 calc R
H52C H -0.0720 -0.0971 0.4808 0.063 Uiso 1 1 calc R
C50 C -0.1356(3) 0.01067(14) 0.41901(9) 0.0399(7) Uani 1 1 d .
H50A H -0.0458 0.0282 0.4198 0.060 Uiso 1 1 calc R
H50B H -0.1680 0.0218 0.4493 0.060 Uiso 1 1 calc R
H50C H -0.1903 0.0356 0.3934 0.060 Uiso 1 1 calc R
C54 C 0.2834(4) 0.02241(19) 0.44576(10) 0.0696(11) Uani 1 1 d .
H54A H 0.1894 0.0305 0.4393 0.104 Uiso 1 1 calc R
H54B H 0.3092 0.0237 0.4800 0.104 Uiso 1 1 calc R
H54C H 0.3056 -0.0260 0.4333 0.104 Uiso 1 1 calc R
C58 C 0.2294(3) 0.36387(16) 0.40216(10) 0.0483(8) Uani 1 1 d .
H58A H 0.2717 0.3204 0.4178 0.072 Uiso 1 1 calc R
H58B H 0.1674 0.3478 0.3755 0.072 Uiso 1 1 calc R
H58C H 0.1833 0.3914 0.4248 0.072 Uiso 1 1 calc R
C56 C 0.3278(4) 0.15642(16) 0.44514(9) 0.0618(10) Uani 1 1 d .
H56A H 0.2342 0.1666 0.4407 0.093 Uiso 1 1 calc R
H56B H 0.3742 0.1961 0.4305 0.093 Uiso 1 1 calc R
H56C H 0.3579 0.1541 0.4790 0.093 Uiso 1 1 calc R
C59 C 0.4331(3) 0.43568(19) 0.42448(10) 0.0548(9) Uani 1 1 d .
H59A H 0.4739 0.3911 0.4392 0.082 Uiso 1 1 calc R
H59B H 0.3915 0.4638 0.4481 0.082 Uiso 1 1 calc R
H59C H 0.4996 0.4665 0.4121 0.082 Uiso 1 1 calc R
C62 C 0.5899(4) 0.1642(2) 0.06137(12) 0.0810(13) Uani 1 1 d .
H62A H 0.4951 0.1698 0.0573 0.122 Uiso 1 1 calc R
H62B H 0.6143 0.1240 0.0837 0.122 Uiso 1 1 calc R
H62C H 0.6202 0.1527 0.0308 0.122 Uiso 1 1 calc R
C55 C 0.4984(3) 0.0678(3) 0.42974(11) 0.0778(12) Uani 1 1 d .
H55A H 0.5278 0.0674 0.4637 0.117 Uiso 1 1 calc R
H55B H 0.5447 0.1066 0.4144 0.117 Uiso 1 1 calc R
H55C H 0.5165 0.0195 0.4161 0.117 Uiso 1 1 calc R
C67 C 0.7787(3) 0.1389(2) 0.23076(12) 0.0642(9) Uani 1 1 d .
H67A H 0.7764 0.1840 0.2505 0.077 Uiso 1 1 calc R
H67B H 0.7104 0.1437 0.2036 0.077 Uiso 1 1 calc R
C64 C 0.7975(3) 0.2246(3) 0.08508(12) 0.0809(13) Uani 1 1 d .
H64A H 0.8249 0.2134 0.0540 0.121 Uiso 1 1 calc R
H64B H 0.8215 0.1834 0.1068 0.121 Uiso 1 1 calc R
H64C H 0.8406 0.2700 0.0976 0.121 Uiso 1 1 calc R
C47 C 0.2096(5) -0.16822(19) 0.06989(13) 0.0854(14) Uani 1 1 d .
H47A H 0.2852 -0.1425 0.0862 0.128 Uiso 1 1 calc R
H47B H 0.1366 -0.1335 0.0643 0.128 Uiso 1 1 calc R
H47C H 0.2313 -0.1875 0.0396 0.128 Uiso 1 1 calc R
C60 C 0.2593(4) 0.48323(18) 0.36316(12) 0.0663(10) Uani 1 1 d .
H60A H 0.2219 0.5101 0.3883 0.099 Uiso 1 1 calc R
H60B H 0.1896 0.4683 0.3388 0.099 Uiso 1 1 calc R
H60C H 0.3208 0.5154 0.3491 0.099 Uiso 1 1 calc R
C66 C 0.6112(4) 0.0115(2) 0.30105(12) 0.0690(10) Uani 1 1 d .
H66A H 0.6350 -0.0349 0.2863 0.104 Uiso 1 1 calc R
H66B H 0.5200 0.0092 0.3071 0.104 Uiso 1 1 calc R
H66C H 0.6667 0.0187 0.3310 0.104 Uiso 1 1 calc R
C68 C 0.9064(3) 0.1326(2) 0.21350(14) 0.0738(11) Uani 1 1 d .
H68A H 0.9741 0.1295 0.2405 0.111 Uiso 1 1 calc R
H68B H 0.9218 0.1763 0.1945 0.111 Uiso 1 1 calc R
H68C H 0.9086 0.0879 0.1941 0.111 Uiso 1 1 calc R
C63 C 0.6166(5) 0.2976(2) 0.04580(11) 0.0863(14) Uani 1 1 d .
H63A H 0.6482 0.2859 0.0155 0.129 Uiso 1 1 calc R
H63B H 0.6571 0.3437 0.0584 0.129 Uiso 1 1 calc R
H63C H 0.5219 0.3037 0.0411 0.129 Uiso 1 1 calc R
C46 C 0.2919(4) -0.2766(3) 0.11748(13) 0.1058(18) Uani 1 1 d .
H46A H 0.2694 -0.3139 0.1402 0.159 Uiso 1 1 calc R
H46B H 0.3590 -0.2435 0.1328 0.159 Uiso 1 1 calc R
H46C H 0.3247 -0.3012 0.0906 0.159 Uiso 1 1 calc R
C65 C 0.6284(3) 0.0721(2) 0.26998(12) 0.0633(9) Uani 1 1 d .
H65A H 0.5665 0.0666 0.2410 0.076 Uiso 1 1 calc R
H65B H 0.6072 0.1188 0.2856 0.076 Uiso 1 1 calc R
O1 O 0.75407(19) 0.07719(12) 0.25720(8) 0.0612(6) Uani 1 1 d .

loop_
_atom_site_aniso_label
_atom_site_aniso_U_11
_atom_site_aniso_U_22
_atom_site_aniso_U_33
_atom_site_aniso_U_23
_atom_site_aniso_U_13
_atom_site_aniso_U_12
C1 0.0217(12) 0.0199(11) 0.0204(11) 0.0014(8) 0.0058(9) -0.0009(9)
C4 0.0257(12) 0.0222(11) 0.0234(12) 0.0017(9) -0.0002(10) 0.0016(9)
C18 0.0282(13) 0.0259(12) 0.0315(13) -0.0019(10) 0.0079(10) -0.0075(10)
C3 0.0245(12) 0.0213(11) 0.0196(11) -0.0012(8) 0.0021(9) -0.0014(9)
C14 0.0223(12) 0.0232(11) 0.0199(11) -0.0019(9) 0.0035(9) -0.0024(9)
C22 0.0234(12) 0.0224(11) 0.0220(12) -0.0008(9) 0.0037(9) -0.0014(9)
C2 0.0202(12) 0.0231(11) 0.0201(11) -0.0018(9) 0.0019(9) 0.0017(9)
C21 0.0258(13) 0.0278(12) 0.0226(12) 0.0029(9) 0.0055(9) 0.0013(10)
C15 0.0225(12) 0.0232(11) 0.0229(12) -0.0019(9) 0.0039(9) -0.0024(9)
C16 0.0240(13) 0.0260(12) 0.0234(12) -0.0065(9) 0.0015(9) -0.0013(9)
C12 0.0259(12) 0.0215(11) 0.0206(11) 0.0034(9) 0.0068(9) 0.0009(9)
C13 0.0234(12) 0.0243(11) 0.0182(11) 0.0006(9) 0.0037(9) 0.0024(9)
C10 0.0272(13) 0.0292(12) 0.0289(13) 0.0062(10) 0.0078(10) -0.0007(10)
C5 0.0258(13) 0.0250(12) 0.0280(13) -0.0025(9) -0.0028(10) 0.0006(10)
C7 0.0354(14) 0.0261(12) 0.0315(14) 0.0027(10) 0.0004(11) -0.0077(10)
C20 0.0314(14) 0.0330(14) 0.0341(14) 0.0010(10) 0.0130(11) -0.0086(11)
C11 0.0253(13) 0.0237(12) 0.0259(12) 0.0013(9) 0.0026(10) -0.0012(9)
C17 0.0332(14) 0.0243(12) 0.0316(13) -0.0082(10) 0.0042(11) -0.0067(10)
C8 0.0378(15) 0.0293(13) 0.0345(14) -0.0005(10) 0.0063(11) -0.0117(11)
C6 0.0395(15) 0.0239(12) 0.0296(13) -0.0031(10) -0.0026(11) -0.0067(11)
C19 0.0329(14) 0.0306(13) 0.0314(14) -0.0056(10) 0.0092(11) -0.0101(11)
C9 0.0367(15) 0.0335(14) 0.0385(15) 0.0058(11) 0.0137(12) -0.0101(11)
C24 0.0162(11) 0.0181(10) 0.0175(11) 0.0008(8) 0.0046(8) 0.0017(8)
C35 0.0215(12) 0.0218(11) 0.0200(11) -0.0014(8) 0.0007(9) -0.0021(9)
C23 0.0171(11) 0.0185(10) 0.0199(11) -0.0008(8) 0.0038(9) 0.0012(8)
C37 0.0220(12) 0.0239(11) 0.0219(12) 0.0009(9) 0.0039(9) -0.0013(9)
C28 0.0237(12) 0.0236(12) 0.0279(13) 0.0040(9) 0.0015(10) -0.0026(9)
C39 0.0195(11) 0.0158(10) 0.0225(11) 0.0023(8) 0.0019(9) -0.0001(8)
C25 0.0188(11) 0.0190(11) 0.0219(11) -0.0003(8) 0.0045(9) -0.0003(8)
C33 0.0176(11) 0.0183(10) 0.0198(11) 0.0018(8) 0.0023(8) 0.0024(8)
C32 0.0189(11) 0.0189(11) 0.0219(12) 0.0018(8) 0.0045(9) 0.0023(9)
C36 0.0212(12) 0.0226(11) 0.0235(12) -0.0021(9) 0.0013(9) -0.0022(9)
C34 0.0168(11) 0.0190(11) 0.0211(11) -0.0011(8) 0.0047(9) 0.0015(8)
C38 0.0213(12) 0.0203(11) 0.0205(11) 0.0022(8) 0.0030(9) 0.0004(9)
C31 0.0175(11) 0.0193(11) 0.0231(12) 0.0004(8) 0.0020(9) -0.0007(9)
C29 0.0218(12) 0.0228(11) 0.0222(12) 0.0043(9) 0.0021(9) -0.0003(9)
C27 0.0230(12) 0.0221(11) 0.0256(12) 0.0015(9) -0.0023(9) -0.0030(9)
C40 0.0167(11) 0.0198(11) 0.0217(11) -0.0001(8) 0.0024(9) 0.0005(8)
C30 0.0209(12) 0.0170(10) 0.0239(12) 0.0026(8) 0.0019(9) 0.0020(9)
C26 0.0229(12) 0.0176(11) 0.0229(12) 0.0014(8) -0.0020(9) 0.0004(9)
C61 0.0314(14) 0.0310(13) 0.0254(13) 0.0016(10) 0.0125(10) 0.0006(10)
C41 0.0272(13) 0.0277(12) 0.0194(12) 0.0005(9) 0.0005(9) -0.0034(10)
C53 0.0313(14) 0.0316(13) 0.0187(12) 0.0030(9) 0.0021(10) -0.0013(10)
C44 0.0354(15) 0.0463(15) 0.0239(13) 0.0026(11) -0.0035(11) -0.0078(12)
C42 0.0492(17) 0.0329(14) 0.0244(13) 0.0050(10) -0.0066(11) -0.0033(12)
C49 0.0329(14) 0.0326(13) 0.0319(14) 0.0050(10) 0.0134(11) -0.0018(11)
C45 0.0386(15) 0.0306(13) 0.0325(14) -0.0104(10) 0.0020(11) -0.0005(11)
C57 0.0340(14) 0.0329(14) 0.0336(14) -0.0144(11) 0.0108(11) -0.0069(11)
C51 0.0435(17) 0.0483(17) 0.0435(17) 0.0013(13) 0.0217(13) -0.0068(13)
C43 0.0431(16) 0.0421(15) 0.0219(13) -0.0009(10) 0.0067(11) 0.0011(12)
C48 0.070(2) 0.0487(18) 0.0423(17) -0.0136(13) 0.0086(15) -0.0160(16)
C52 0.0508(18) 0.0409(16) 0.0353(15) 0.0059(12) 0.0099(13) 0.0026(13)
C50 0.0496(17) 0.0364(15) 0.0372(15) 0.0011(11) 0.0207(13) 0.0014(13)
C54 0.114(3) 0.071(2) 0.0201(14) 0.0136(14) -0.0090(16) -0.047(2)
C58 0.0523(19) 0.0503(18) 0.0466(17) -0.0239(13) 0.0249(14) -0.0156(14)
C56 0.112(3) 0.0508(18) 0.0213(14) -0.0035(13) 0.0020(16) 0.0151(18)
C59 0.0487(18) 0.079(2) 0.0377(17) -0.0313(16) 0.0118(14) -0.0137(16)
C62 0.124(3) 0.076(2) 0.055(2) -0.0357(18) 0.060(2) -0.051(2)
C55 0.048(2) 0.150(4) 0.0338(18) 0.027(2) -0.0051(15) 0.020(2)
C67 0.064(2) 0.069(2) 0.057(2) 0.0009(17) -0.0032(17) 0.0199(18)
C64 0.0393(19) 0.143(4) 0.064(2) -0.040(2) 0.0190(17) 0.008(2)
C47 0.136(4) 0.061(2) 0.072(2) -0.0351(19) 0.069(3) -0.038(2)
C60 0.076(2) 0.054(2) 0.074(2) -0.0026(17) 0.0306(19) 0.0250(18)
C66 0.065(2) 0.084(3) 0.056(2) -0.0083(19) -0.0007(17) -0.005(2)
C68 0.048(2) 0.080(3) 0.093(3) -0.037(2) 0.0058(19) 0.0055(18)
C63 0.152(4) 0.078(3) 0.0341(18) 0.0211(17) 0.033(2) 0.054(3)
C46 0.073(3) 0.173(5) 0.066(3) -0.055(3) -0.019(2) 0.072(3)
C65 0.055(2) 0.075(2) 0.060(2) -0.0041(18) 0.0036(17) 0.0125(18)
O1 0.0430(14) 0.0595(14) 0.0808(17) -0.0041(12) 0.0064(12) 0.0128(11)

loop_
_atom_type_symbol
_atom_type_description
_atom_type_scat_dispersion_real
_atom_type_scat_dispersion_imag
_atom_type_scat_source
C C 0.0033 0.0016 'International Tables Vol C Tables 4.2.6.8 and 6.1.1.4'
H H 0.0000 0.0000 'International Tables Vol C Tables 4.2.6.8 and 6.1.1.4'
O O 0.0106 0.0060 'International Tables Vol C Tables 4.2.6.8 and 6.1.1.4'

loop_
_geom_angle_atom_site_label_1
_geom_angle_atom_site_label_2
_geom_angle_atom_site_label_3
_geom_angle
C2 C1 C23 122.4(2)
C2 C1 H1 118.8
C23 C1 H1 118.8
C5 C4 C26 123.7(2)
C5 C4 H4 118.2
C26 C4 H4 118.2
C17 C18 C36 121.4(2)
C17 C18 H18 119.3
C36 C18 H18 119.3
C2 C3 C25 122.5(2)
C2 C3 H3 118.8
C25 C3 H3 118.8
C13 C14 C34 121.9(2)
C13 C14 H14 119.0
C34 C14 H14 119.0
C21 C22 C38 123.2(2)
C21 C22 H22 118.4
C38 C22 H22 118.4
C3 C2 C1 118.10(19)
C3 C2 C41 121.19(19)
C1 C2 C41 120.63(19)
C22 C21 C20 117.5(2)
C22 C21 C61 122.8(2)
C20 C21 C61 119.7(2)
C16 C15 C35 122.8(2)
C16 C15 H15 118.6
C35 C15 H15 118.6
C15 C16 C17 117.4(2)
C15 C16 C57 123.2(2)
C17 C16 C57 119.19(19)
C13 C12 C32 122.4(2)
C13 C12 H12 118.8
C32 C12 H12 118.8
C12 C13 C14 118.39(19)
C12 C13 C53 121.83(19)
C14 C13 C53 119.78(19)
C11 C10 C9 117.1(2)
C11 C10 C49 122.5(2)
C9 C10 C49 120.4(2)
C4 C5 C6 117.1(2)
C4 C5 C45 121.7(2)
C6 C5 C45 121.2(2)
C6 C7 C27 122.0(2)
C6 C7 H7 119.0
C27 C7 H7 119.0
C19 C20 C21 120.8(2)
C19 C20 H20 119.6
C21 C20 H20 119.6
C10 C11 C29 123.0(2)
C10 C11 H11 118.5
C29 C11 H11 118.5
C18 C17 C16 121.3(2)
C18 C17 H17 119.4
C16 C17 H17 119.4
C9 C8 C28 121.8(2)
C9 C8 H8 119.1
C28 C8 H8 119.1
C7 C6 C5 121.1(2)
C7 C6 H6 119.5
C5 C6 H6 119.5
C20 C19 C37 122.4(2)
C20 C19 H19 118.8
C37 C19 H19 118.8
C8 C9 C10 121.6(2)
C8 C9 H9 119.2
C10 C9 H9 119.2
C33 C24 C23 120.43(19)
C33 C24 C25 119.75(18)
C23 C24 C25 119.82(18)
C36 C35 C15 118.25(19)
C36 C35 C40 118.81(19)
C15 C35 C40 122.46(19)
C1 C23 C24 117.87(19)
C1 C23 C39 122.75(19)
C24 C23 C39 119.07(18)
C19 C37 C38 118.2(2)
C19 C37 C36 121.9(2)
C38 C37 C36 119.89(19)
C8 C28 C29 118.2(2)
C8 C28 C27 121.9(2)
C29 C28 C27 119.85(19)
C40 C39 C38 119.08(19)
C40 C39 C23 118.65(19)
C38 C39 C23 122.26(18)
C3 C25 C24 117.89(19)
C3 C25 C31 122.35(19)
C24 C25 C31 119.37(18)
C34 C33 C32 119.76(19)
C34 C33 C24 119.95(18)
C32 C33 C24 120.28(19)
C12 C32 C33 117.92(19)
C12 C32 C30 122.14(19)
C33 C32 C30 119.58(18)
C35 C36 C18 118.3(2)
C35 C36 C37 119.74(19)
C18 C36 C37 122.0(2)
C14 C34 C33 118.46(19)
C14 C34 C40 121.91(19)
C33 C34 C40 119.28(18)
C37 C38 C22 117.69(19)
C37 C38 C39 118.83(19)
C22 C38 C39 123.02(19)
C30 C31 C26 119.15(18)
C30 C31 C25 119.12(18)
C26 C31 C25 121.71(19)
C28 C29 C11 117.8(2)
C28 C29 C30 119.10(19)
C11 C29 C30 122.78(19)
C7 C27 C26 118.2(2)
C7 C27 C28 122.0(2)
C26 C27 C28 119.79(19)
C39 C40 C35 119.31(19)
C39 C40 C34 119.22(18)
C35 C40 C34 121.47(18)
C31 C30 C32 118.55(19)
C31 C30 C29 119.17(19)
C32 C30 C29 122.28(19)
C4 C26 C27 117.69(19)
C4 C26 C31 122.46(19)
C27 C26 C31 119.35(19)
C62 C61 C63 110.1(3)
C62 C61 C64 107.5(3)
C63 C61 C64 108.5(3)
C62 C61 C21 112.8(2)
C63 C61 C21 108.5(2)
C64 C61 C21 109.4(2)
C43 C41 C42 109.4(2)
C43 C41 C44 108.66(19)
C42 C41 C44 107.9(2)
C43 C41 C2 108.67(18)
C42 C41 C2 111.81(18)
C44 C41 C2 110.36(18)
C55 C53 C54 109.3(3)
C55 C53 C56 108.7(3)
C54 C53 C56 108.4(2)
C55 C53 C13 108.9(2)
C54 C53 C13 111.8(2)
C56 C53 C13 109.77(19)
C41 C44 H44A 109.5
C41 C44 H44B 109.5
H44A C44 H44B 109.5
C41 C44 H44C 109.5
H44A C44 H44C 109.5
H44B C44 H44C 109.5
C41 C42 H42A 109.5
C41 C42 H42B 109.5
H42A C42 H42B 109.5
C41 C42 H42C 109.5
H42A C42 H42C 109.5
H42B C42 H42C 109.5
C10 C49 C50 112.26(19)
C10 C49 C52 108.7(2)
C50 C49 C52 107.8(2)
C10 C49 C51 110.7(2)
C50 C49 C51 108.6(2)
C52 C49 C51 108.6(2)
C47 C45 C46 109.5(3)
C47 C45 C5 111.6(2)
C46 C45 C5 108.3(2)
C47 C45 C48 106.4(2)
C46 C45 C48 109.6(3)
C5 C45 C48 111.4(2)
C58 C57 C59 110.5(2)
C58 C57 C16 112.74(19)
C59 C57 C16 110.0(2)
C58 C57 C60 106.7(2)
C59 C57 C60 109.8(2)
C16 C57 C60 107.0(2)
C49 C51 H51A 109.5
C49 C51 H51B 109.5
H51A C51 H51B 109.5
C49 C51 H51C 109.5
H51A C51 H51C 109.5
H51B C51 H51C 109.5
C41 C43 H43A 109.5
C41 C43 H43B 109.5
H43A C43 H43B 109.5
C41 C43 H43C 109.5
H43A C43 H43C 109.5
H43B C43 H43C 109.5
C45 C48 H48A 109.5
C45 C48 H48B 109.5
H48A C48 H48B 109.5
C45 C48 H48C 109.5
H48A C48 H48C 109.5
H48B C48 H48C 109.5
C49 C52 H52A 109.5
C49 C52 H52B 109.5
H52A C52 H52B 109.5
C49 C52 H52C 109.5
H52A C52 H52C 109.5
H52B C52 H52C 109.5
C49 C50 H50A 109.5
C49 C50 H50B 109.5
H50A C50 H50B 109.5
C49 C50 H50C 109.5
H50A C50 H50C 109.5
H50B C50 H50C 109.5
C53 C54 H54A 109.5
C53 C54 H54B 109.5
H54A C54 H54B 109.5
C53 C54 H54C 109.5
H54A C54 H54C 109.5
H54B C54 H54C 109.5
C57 C58 H58A 109.5
C57 C58 H58B 109.5
H58A C58 H58B 109.5
C57 C58 H58C 109.5
H58A C58 H58C 109.5
H58B C58 H58C 109.5
C53 C56 H56A 109.5
C53 C56 H56B 109.5
H56A C56 H56B 109.5
C53 C56 H56C 109.5
H56A C56 H56C 109.5
H56B C56 H56C 109.5
C57 C59 H59A 109.5
C57 C59 H59B 109.5
H59A C59 H59B 109.5
C57 C59 H59C 109.5
H59A C59 H59C 109.5
H59B C59 H59C 109.5
C61 C62 H62A 109.5
C61 C62 H62B 109.5
H62A C62 H62B 109.5
C61 C62 H62C 109.5
H62A C62 H62C 109.5
H62B C62 H62C 109.5
C53 C55 H55A 109.5
C53 C55 H55B 109.5
H55A C55 H55B 109.5
C53 C55 H55C 109.5
H55A C55 H55C 109.5
H55B C55 H55C 109.5
O1 C67 C68 110.5(3)
O1 C67 H67A 109.6
C68 C67 H67A 109.6
O1 C67 H67B 109.6
C68 C67 H67B 109.6
H67A C67 H67B 108.1
C61 C64 H64A 109.5
C61 C64 H64B 109.5
H64A C64 H64B 109.5
C61 C64 H64C 109.5
H64A C64 H64C 109.5
H64B C64 H64C 109.5
C45 C47 H47A 109.5
C45 C47 H47B 109.5
H47A C47 H47B 109.5
C45 C47 H47C 109.5
H47A C47 H47C 109.5
H47B C47 H47C 109.5
C57 C60 H60A 109.5
C57 C60 H60B 109.5
H60A C60 H60B 109.5
C57 C60 H60C 109.5
H60A C60 H60C 109.5
H60B C60 H60C 109.5
C65 C66 H66A 109.5
C65 C66 H66B 109.5
H66A C66 H66B 109.5
C65 C66 H66C 109.5
H66A C66 H66C 109.5
H66B C66 H66C 109.5
C67 C68 H68A 109.5
C67 C68 H68B 109.5
H68A C68 H68B 109.5
C67 C68 H68C 109.5
H68A C68 H68C 109.5
H68B C68 H68C 109.5
C61 C63 H63A 109.5
C61 C63 H63B 109.5
H63A C63 H63B 109.5
C61 C63 H63C 109.5
H63A C63 H63C 109.5
H63B C63 H63C 109.5
C45 C46 H46A 109.5
C45 C46 H46B 109.5
H46A C46 H46B 109.5
C45 C46 H46C 109.5
H46A C46 H46C 109.5
H46B C46 H46C 109.5
O1 C65 C66 113.5(3)
O1 C65 H65A 108.9
C66 C65 H65A 108.9
O1 C65 H65B 108.9
C66 C65 H65B 108.9
H65A C65 H65B 107.7
C67 O1 C65 115.5(3)

loop_
_geom_bond_atom_site_label_1
_geom_bond_atom_site_label_2
_geom_bond_distance
C1 C2 1.393(3)
C1 C23 1.398(3)
C1 H1 0.9500
C4 C5 1.383(3)
C4 C26 1.411(3)
C4 H4 0.9500
C18 C17 1.366(3)
C18 C36 1.413(3)
C18 H18 0.9500
C3 C2 1.390(3)
C3 C25 1.397(3)
C3 H3 0.9500
C14 C13 1.394(3)
C14 C34 1.401(3)
C14 H14 0.9500
C22 C21 1.380(3)
C22 C38 1.419(3)
C22 H22 0.9500
C2 C41 1.541(3)
C21 C20 1.404(3)
C21 C61 1.535(3)
C15 C16 1.380(3)
C15 C35 1.415(3)
C15 H15 0.9500
C16 C17 1.404(3)
C16 C57 1.534(3)
C12 C13 1.387(3)
C12 C32 1.404(3)
C12 H12 0.9500
C13 C53 1.546(3)
C10 C11 1.388(3)
C10 C9 1.395(3)
C10 C49 1.528(3)
C5 C6 1.404(3)
C5 C45 1.526(3)
C7 C6 1.370(3)
C7 C27 1.408(3)
C7 H7 0.9500
C20 C19 1.363(3)
C20 H20 0.9500
C11 C29 1.417(3)
C11 H11 0.9500
C17 H17 0.9500
C8 C9 1.368(3)
C8 C28 1.403(3)
C8 H8 0.9500
C6 H6 0.9500
C19 C37 1.407(3)
C19 H19 0.9500
C9 H9 0.9500
C24 C33 1.421(3)
C24 C23 1.421(3)
C24 C25 1.426(3)
C35 C36 1.408(3)
C35 C40 1.463(3)
C23 C39 1.470(3)
C37 C38 1.416(3)
C37 C36 1.450(3)
C28 C29 1.416(3)
C28 C27 1.447(3)
C39 C40 1.383(3)
C39 C38 1.469(3)
C25 C31 1.465(3)
C33 C34 1.419(3)
C33 C32 1.421(3)
C32 C30 1.465(3)
C34 C40 1.471(3)
C31 C30 1.389(3)
C31 C26 1.458(3)
C29 C30 1.469(3)
C27 C26 1.418(3)
C61 C62 1.505(4)
C61 C63 1.507(4)
C61 C64 1.515(4)
C41 C43 1.528(3)
C41 C42 1.528(3)
C41 C44 1.540(3)
C53 C55 1.504(4)
C53 C54 1.515(4)
C53 C56 1.522(4)
C44 H44A 0.9800
C44 H44B 0.9800
C44 H44C 0.9800
C42 H42A 0.9800
C42 H42B 0.9800
C42 H42C 0.9800
C49 C50 1.535(3)
C49 C52 1.543(3)
C49 C51 1.547(4)
C45 C47 1.514(4)
C45 C46 1.515(4)
C45 C48 1.532(4)
C57 C58 1.516(4)
C57 C59 1.519(4)
C57 C60 1.549(4)
C51 H51A 0.9800
C51 H51B 0.9800
C51 H51C 0.9800
C43 H43A 0.9800
C43 H43B 0.9800
C43 H43C 0.9800
C48 H48A 0.9800
C48 H48B 0.9800
C48 H48C 0.9800
C52 H52A 0.9800
C52 H52B 0.9800
C52 H52C 0.9800
C50 H50A 0.9800
C50 H50B 0.9800
C50 H50C 0.9800
C54 H54A 0.9800
C54 H54B 0.9800
C54 H54C 0.9800
C58 H58A 0.9800
C58 H58B 0.9800
C58 H58C 0.9800
C56 H56A 0.9800
C56 H56B 0.9800
C56 H56C 0.9800
C59 H59A 0.9800
C59 H59B 0.9800
C59 H59C 0.9800
C62 H62A 0.9800
C62 H62B 0.9800
C62 H62C 0.9800
C55 H55A 0.9800
C55 H55B 0.9800
C55 H55C 0.9800
C67 O1 1.385(4)
C67 C68 1.466(5)
C67 H67A 0.9900
C67 H67B 0.9900
C64 H64A 0.9800
C64 H64B 0.9800
C64 H64C 0.9800
C47 H47A 0.9800
C47 H47B 0.9800
C47 H47C 0.9800
C60 H60A 0.9800
C60 H60B 0.9800
C60 H60C 0.9800
C66 C65 1.430(5)
C66 H66A 0.9800
C66 H66B 0.9800
C66 H66C 0.9800
C68 H68A 0.9800
C68 H68B 0.9800
C68 H68C 0.9800
C63 H63A 0.9800
C63 H63B 0.9800
C63 H63C 0.9800
C46 H46A 0.9800
C46 H46B 0.9800
C46 H46C 0.9800
C65 O1 1.393(4)
C65 H65A 0.9900
C65 H65B 0.9900

loop_
_geom_torsion_atom_site_label_1
_geom_torsion_atom_site_label_2
_geom_torsion_atom_site_label_3
_geom_torsion_atom_site_label_4
_geom_torsion
C25 C3 C2 C1 4.7(3)
C25 C3 C2 C41 -178.5(2)
C23 C1 C2 C3 -3.9(3)
C23 C1 C2 C41 179.2(2)
C38 C22 C21 C20 2.7(3)
C38 C22 C21 C61 -177.7(2)
C35 C15 C16 C17 -1.6(3)
C35 C15 C16 C57 173.9(2)
C32 C12 C13 C14 3.0(3)
C32 C12 C13 C53 -176.5(2)
C34 C14 C13 C12 -4.1(3)
C34 C14 C13 C53 175.4(2)
C26 C4 C5 C6 -0.1(3)
C26 C4 C5 C45 -176.7(2)
C22 C21 C20 C19 0.6(4)
C61 C21 C20 C19 -179.0(2)
C9 C10 C11 C29 -3.0(3)
C49 C10 C11 C29 175.5(2)
C36 C18 C17 C16 -1.9(4)
C15 C16 C17 C18 5.2(3)
C57 C16 C17 C18 -170.5(2)
C27 C7 C6 C5 1.2(4)
C4 C5 C6 C7 -3.1(3)
C45 C5 C6 C7 173.6(2)
C21 C20 C19 C37 -2.0(4)
C28 C8 C9 C10 2.5(4)
C11 C10 C9 C8 -2.0(4)
C49 C10 C9 C8 179.5(2)
C16 C15 C35 C36 -5.3(3)
C16 C15 C35 C40 -177.2(2)
C2 C1 C23 C24 -4.9(3)
C2 C1 C23 C39 -178.4(2)
C33 C24 C23 C1 -167.24(19)
C25 C24 C23 C1 13.1(3)
C33 C24 C23 C39 6.5(3)
C25 C24 C23 C39 -173.20(18)
C20 C19 C37 C38 0.1(4)
C20 C19 C37 C36 -178.1(2)
C9 C8 C28 C29 1.9(4)
C9 C8 C28 C27 -179.8(2)
C1 C23 C39 C40 155.2(2)
C24 C23 C39 C40 -18.2(3)
C1 C23 C39 C38 -26.4(3)
C24 C23 C39 C38 160.18(19)
C2 C3 C25 C24 3.4(3)
C2 C3 C25 C31 176.2(2)
C33 C24 C25 C3 167.94(19)
C23 C24 C25 C3 -12.4(3)
C33 C24 C25 C31 -5.1(3)
C23 C24 C25 C31 174.63(18)
C23 C24 C33 C34 0.4(3)
C25 C24 C33 C34 -179.87(19)
C23 C24 C33 C32 179.57(18)
C25 C24 C33 C32 -0.7(3)
C13 C12 C32 C33 5.1(3)
C13 C12 C32 C30 178.3(2)
C34 C33 C32 C12 -12.3(3)
C24 C33 C32 C12 168.59(19)
C34 C33 C32 C30 174.39(18)
C24 C33 C32 C30 -4.7(3)
C15 C35 C36 C18 8.4(3)
C40 C35 C36 C18 -179.3(2)
C15 C35 C36 C37 -169.4(2)
C40 C35 C36 C37 2.9(3)
C17 C18 C36 C35 -5.1(3)
C17 C18 C36 C37 172.7(2)
C19 C37 C36 C35 -171.7(2)
C38 C37 C36 C35 10.0(3)
C19 C37 C36 C18 10.6(3)
C38 C37 C36 C18 -167.7(2)
C13 C14 C34 C33 -2.9(3)
C13 C14 C34 C40 -176.1(2)
C32 C33 C34 C14 11.2(3)
C24 C33 C34 C14 -169.6(2)
C32 C33 C34 C40 -175.44(18)
C24 C33 C34 C40 3.7(3)
C19 C37 C38 C22 2.9(3)
C36 C37 C38 C22 -178.79(19)
C19 C37 C38 C39 175.3(2)
C36 C37 C38 C39 -6.4(3)
C21 C22 C38 C37 -4.4(3)
C21 C22 C38 C39 -176.5(2)
C40 C39 C38 C37 -10.7(3)
C23 C39 C38 C37 171.00(19)
C40 C39 C38 C22 161.3(2)
C23 C39 C38 C22 -17.0(3)
C3 C25 C31 C30 -155.7(2)
C24 C25 C31 C30 16.9(3)
C3 C25 C31 C26 25.9(3)
C24 C25 C31 C26 -161.45(19)
C8 C28 C29 C11 -6.4(3)
C27 C28 C29 C11 175.21(19)
C8 C28 C29 C30 179.4(2)
C27 C28 C29 C30 1.1(3)
C10 C11 C29 C28 7.2(3)
C10 C11 C29 C30 -178.9(2)
C6 C7 C27 C26 3.9(3)
C6 C7 C27 C28 -174.2(2)
C8 C28 C27 C7 -7.9(3)
C29 C28 C27 C7 170.4(2)
C8 C28 C27 C26 174.0(2)
C29 C28 C27 C26 -7.7(3)
C38 C39 C40 C35 23.8(3)
C23 C39 C40 C35 -157.79(19)
C38 C39 C40 C34 -156.00(19)
C23 C39 C40 C34 22.4(3)
C36 C35 C40 C39 -20.1(3)
C15 C35 C40 C39 151.9(2)
C36 C35 C40 C34 159.72(19)
C15 C35 C40 C34 -28.3(3)
C14 C34 C40 C39 157.6(2)
C33 C34 C40 C39 -15.5(3)
C14 C34 C40 C35 -22.2(3)
C33 C34 C40 C35 164.71(19)
C26 C31 C30 C32 156.12(19)
C25 C31 C30 C32 -22.3(3)
C26 C31 C30 C29 -22.9(3)
C25 C31 C30 C29 158.64(19)
C12 C32 C30 C31 -156.5(2)
C33 C32 C30 C31 16.5(3)
C12 C32 C30 C29 22.5(3)
C33 C32 C30 C29 -164.48(19)
C28 C29 C30 C31 14.4(3)
C11 C29 C30 C31 -159.4(2)
C28 C29 C30 C32 -164.6(2)
C11 C29 C30 C32 21.6(3)
C5 C4 C26 C27 5.0(3)
C5 C4 C26 C31 176.9(2)
C7 C27 C26 C4 -6.7(3)
C28 C27 C26 C4 171.4(2)
C7 C27 C26 C31 -178.8(2)
C28 C27 C26 C31 -0.7(3)
C30 C31 C26 C4 -155.5(2)
C25 C31 C26 C4 22.9(3)
C30 C31 C26 C27 16.2(3)
C25 C31 C26 C27 -165.39(19)
C22 C21 C61 C62 -5.2(4)
C20 C21 C61 C62 174.4(3)
C22 C21 C61 C63 117.1(3)
C20 C21 C61 C63 -63.4(3)
C22 C21 C61 C64 -124.7(3)
C20 C21 C61 C64 54.8(3)
C3 C2 C41 C43 -84.1(3)
C1 C2 C41 C43 92.6(2)
C3 C2 C41 C42 155.1(2)
C1 C2 C41 C42 -28.2(3)
C3 C2 C41 C44 34.9(3)
C1 C2 C41 C44 -148.3(2)
C12 C13 C53 C55 111.3(3)
C14 C13 C53 C55 -68.2(3)
C12 C13 C53 C54 -9.5(3)
C14 C13 C53 C54 170.9(2)
C12 C13 C53 C56 -129.8(3)
C14 C13 C53 C56 50.7(3)
C11 C10 C49 C50 24.7(3)
C9 C10 C49 C50 -156.8(2)
C11 C10 C49 C52 -94.5(3)
C9 C10 C49 C52 83.9(3)
C11 C10 C49 C51 146.3(2)
C9 C10 C49 C51 -35.3(3)
C4 C5 C45 C47 -25.8(3)
C6 C5 C45 C47 157.7(3)
C4 C5 C45 C46 94.8(3)
C6 C5 C45 C46 -81.6(3)
C4 C5 C45 C48 -144.6(2)
C6 C5 C45 C48 38.9(3)
C15 C16 C57 C58 3.3(3)
C17 C16 C57 C58 178.8(2)
C15 C16 C57 C59 127.1(3)
C17 C16 C57 C59 -57.5(3)
C15 C16 C57 C60 -113.7(3)
C17 C16 C57 C60 61.7(3)
C68 C67 O1 C65 -171.5(3)
C66 C65 O1 C67 -174.2(3)

loop_
_cod_related_entry_id
_cod_related_entry_database
_cod_related_entry_code
1 ChemSpider 30659442
